data_4323674
loop_
_publ_author_name
'Yongbao Zhu'
'Michael O. Wolf'
'Glenn P. A. Yap'

_publ_section_title
;
 Copper(I) Halide Catalyzed Trans-Cis Isomerization of RuCl2(dppm)2 (dppm
 = Ph2PCH2PPh2)
;
_journal_name_full 'Inorganic Chemistry'
_journal_page_first 5483
_journal_page_last 5487
_journal_paper_doi 10.1021/ic9704187
_journal_volume 36
_journal_year 1997
_chemical_formula_sum 'C107.13 H88 Cl6 Cu2 P8 Ru2'
_chemical_formula_weight 2165.02
_chemical_name_systematic
;
 ?
;
_space_group_IT_number 13
_symmetry_cell_setting monoclinic
_symmetry_space_group_name_Hall '-P 2yc'
_symmetry_space_group_name_H-M 'P 1 2/c 1'
_atom_sites_solution_hydrogens geom
_atom_sites_solution_primary direct
_atom_sites_solution_secondary difmap
_audit_creation_method SHELXL
_cell_angle_alpha 90.00
_cell_angle_beta 95.03
_cell_angle_gamma 90.00
_cell_formula_units_Z 2
_cell_length_a 11.6059(4)
_cell_length_b 13.8415(5)
_cell_length_c 36.163(1)
_cell_measurement_reflns_used 'reflections from 60 data frames'
_cell_measurement_temperature 298(2)
_cell_measurement_theta_max 30.00
_cell_measurement_theta_min 1.47
_cell_volume 5787.0(3)
_computing_cell_refinement 'Siemens SAINT'
_computing_data_collection 'Siemens SMART'
_computing_data_reduction 'Siemens SHELXTL XPREP'
_computing_molecular_graphics 'Siemens SHELXTL XP'
_computing_publication_material 'Siemens SHELXTL XCIF'
_computing_structure_refinement 'SHELXL-93 (Sheldrick, 1993)'
_computing_structure_solution 'SHELXS-86 (Sheldrick, 1990)'
_diffrn_ambient_temperature 298(2)
_diffrn_measurement_device 'Siemens SMART CCD'
_diffrn_measurement_method 'hemisphere scans'
_diffrn_radiation_monochromator graphite
_diffrn_radiation_source 'fine-focus sealed tube'
_diffrn_radiation_type MoK\a
_diffrn_radiation_wavelength 0.71073
_diffrn_reflns_av_R_equivalents 0.0344
_diffrn_reflns_av_sigmaI/netI 0.0610
_diffrn_reflns_limit_h_max 15
_diffrn_reflns_limit_h_min -15
_diffrn_reflns_limit_k_max 18
_diffrn_reflns_limit_k_min -5
_diffrn_reflns_limit_l_max 42
_diffrn_reflns_limit_l_min -39
_diffrn_reflns_number 9169
_diffrn_reflns_theta_max 21.00
_diffrn_reflns_theta_min 1.47
_diffrn_standards_decay_% <1
_diffrn_standards_number '50 standard frames at start and end'
_exptl_absorpt_coefficient_mu 0.908
_exptl_absorpt_correction_type none
_exptl_crystal_colour red
_exptl_crystal_density_diffrn 1.242
_exptl_crystal_description block
_exptl_crystal_F_000 2198
_exptl_crystal_size_max 0.20
_exptl_crystal_size_mid 0.08
_exptl_crystal_size_min 0.08
_refine_diff_density_max 0.690
_refine_diff_density_min -0.419
_refine_diff_density_rms 0.102
_refine_ls_extinction_method none
_refine_ls_goodness_of_fit_all 1.066
_refine_ls_goodness_of_fit_obs 1.177
_refine_ls_hydrogen_treatment idealized
_refine_ls_matrix_type full
_refine_ls_number_parameters 480
_refine_ls_number_reflns 5303
_refine_ls_number_restraints 0
_refine_ls_restrained_S_all 1.073
_refine_ls_restrained_S_obs 1.177
_refine_ls_R_factor_all 0.0689
_refine_ls_R_factor_obs 0.0538
_refine_ls_shift/esd_max 0.248
_refine_ls_shift/esd_mean 0.042
_refine_ls_structure_factor_coef Fsqd
_refine_ls_weighting_details 'w=1/[\s^2^(Fo^2^)+(0.1105P)^2^+2.8222P] where P=(Fo^2^+2Fc^2^)/3'
_refine_ls_weighting_scheme calc
_refine_ls_wR_factor_all 0.1740
_refine_ls_wR_factor_obs 0.1647
_reflns_number_observed 4048
_reflns_number_total 5307
_reflns_observed_criterion >2sigma(I)
_cod_data_source_file ic9704187.cif
_cod_data_source_block mw002
_cod_depositor_comments
;
The following automatic conversions were performed:

'_refine_ls_weighting_scheme' value 'calc
w=1/[\s^2^(Fo^2^)+(0.1105P)^2^+2.8222P] where P=(Fo^2^+2Fc^2^)/3' was
changed to 'calc'. New tag '_refine_ls_weighting_details' was
created. The value of the new tag was set to
'w=1/[\s^2^(Fo^2^)+(0.1105P)^2^+2.8222P] where P=(Fo^2^+2Fc^2^)/3'.

Automatic conversion script
Id: cif_fix_values 3143 2015-03-26 13:38:13Z robertas 
;
_cod_database_code 4323674

loop_
_symmetry_equiv_pos_as_xyz
'x, y, z'
'-x, y, -z+1/2'
'-x, -y, -z'
'x, -y, z-1/2'

loop_
_atom_site_aniso_label
_atom_site_aniso_U_11
_atom_site_aniso_U_22
_atom_site_aniso_U_33
_atom_site_aniso_U_23
_atom_site_aniso_U_13
_atom_site_aniso_U_12
Ru 0.0307(4) 0.0388(4) 0.0337(5) 0.0001(3) -0.0035(3) 0.0028(3)
Cu1 0.0681(12) 0.0929(13) 0.0446(11) 0.000 -0.0180(10) 0.000
Cu2 0.093(2) 0.0867(15) 0.102(2) -0.0119(12) -0.0107(13) -0.0185(11)
P1 0.0349(13) 0.0516(14) 0.041(2) 0.0008(11) -0.0032(12) 0.0077(10)
P2 0.0371(13) 0.0396(13) 0.044(2) 0.0002(10) -0.0022(12) 0.0000(10)
P3 0.0375(13) 0.0451(13) 0.0403(15) -0.0042(11) -0.0002(12) 0.0002(10)
P4 0.0423(14) 0.0504(14) 0.045(2) 0.0034(11) -0.0072(13) -0.0058(11)
Cl1 0.0367(12) 0.0497(13) 0.0438(14) -0.0005(9) -0.0060(11) 0.0070(9)
Cl2 0.0485(13) 0.0617(14) 0.0401(14) -0.0065(11) -0.0037(12) 0.0159(11)
Cl3 0.168(4) 0.137(3) 0.110(3) 0.005(2) -0.022(3) -0.044(3)
C1 0.061(6) 0.045(5) 0.054(6) 0.010(4) -0.012(5) 0.006(4)
C2 0.039(5) 0.050(5) 0.049(6) 0.001(4) 0.004(5) -0.013(4)
C11 0.033(5) 0.078(7) 0.052(7) -0.001(5) -0.001(5) 0.013(5)
C12 0.049(6) 0.094(8) 0.074(8) -0.014(7) -0.009(6) 0.011(5)
C13 0.074(8) 0.132(11) 0.049(8) -0.021(7) -0.019(7) 0.014(8)
C14 0.079(8) 0.133(11) 0.036(7) 0.010(6) -0.014(6) 0.017(8)
C15 0.051(6) 0.095(8) 0.055(7) 0.020(6) -0.002(6) 0.010(5)
C16 0.048(6) 0.063(6) 0.052(7) 0.001(5) -0.014(5) 0.012(5)
C21 0.042(6) 0.080(7) 0.072(8) -0.003(6) 0.005(6) 0.007(5)
C22 0.097(10) 0.109(9) 0.053(8) -0.011(6) -0.016(7) 0.044(8)
C23 0.089(10) 0.133(11) 0.065(9) -0.002(8) 0.007(8) 0.037(8)
C24 0.063(8) 0.127(11) 0.093(10) -0.010(8) 0.008(8) 0.021(8)
C25 0.050(6) 0.081(7) 0.081(9) -0.023(6) 0.014(6) 0.015(6)
C26 0.037(6) 0.065(6) 0.043(6) 0.005(5) 0.007(5) 0.015(4)
C31 0.047(6) 0.054(6) 0.055(7) -0.001(5) 0.003(6) 0.009(5)
C32 0.055(7) 0.067(7) 0.095(9) -0.002(7) 0.010(7) 0.019(5)
C33 0.068(7) 0.087(8) 0.078(9) 0.014(7) 0.038(7) 0.017(7)
C34 0.084(9) 0.088(9) 0.086(10) 0.029(7) 0.011(8) -0.007(7)
C35 0.067(7) 0.057(7) 0.081(8) 0.020(6) 0.008(7) 0.002(5)
C36 0.034(5) 0.051(6) 0.048(6) -0.006(5) 0.004(5) 0.002(4)
C41 0.079(7) 0.047(6) 0.077(8) -0.004(5) -0.009(6) 0.000(5)
C42 0.132(10) 0.043(6) 0.112(10) -0.019(7) -0.019(9) -0.005(7)
C43 0.128(10) 0.064(8) 0.100(10) -0.005(6) -0.038(8) -0.032(7)
C44 0.118(9) 0.058(7) 0.071(8) 0.004(6) -0.036(7) -0.019(6)
C45 0.101(8) 0.050(6) 0.068(7) 0.001(5) -0.035(7) -0.014(6)
C46 0.049(5) 0.039(5) 0.048(6) -0.005(4) 0.008(5) 0.001(4)
C51 0.058(6) 0.068(6) 0.030(6) -0.008(5) 0.008(5) 0.000(5)
C52 0.051(6) 0.101(9) 0.053(8) -0.022(6) -0.006(6) 0.001(6)
C53 0.072(7) 0.110(10) 0.047(7) -0.003(6) -0.006(6) 0.008(7)
C54 0.061(7) 0.085(7) 0.050(7) 0.003(6) 0.024(6) 0.000(5)
C55 0.077(7) 0.061(6) 0.046(7) -0.002(5) -0.018(6) -0.002(5)
C56 0.022(4) 0.066(6) 0.035(6) -0.005(4) 0.007(4) 0.003(4)
C61 0.071(7) 0.058(6) 0.061(7) 0.001(5) -0.007(6) 0.012(5)
C62 0.081(8) 0.053(6) 0.092(9) -0.007(6) -0.015(7) 0.024(6)
C63 0.091(9) 0.081(8) 0.091(10) -0.018(7) 0.006(8) 0.041(7)
C64 0.097(10) 0.124(11) 0.090(10) 0.000(9) 0.033(8) 0.048(9)
C65 0.078(8) 0.094(8) 0.055(8) -0.009(6) 0.006(7) 0.029(7)
C66 0.065(7) 0.042(6) 0.058(7) -0.020(5) -0.017(6) 0.006(5)
C71 0.046(7) 0.114(10) 0.067(9) 0.019(7) 0.019(6) 0.001(6)
C72 0.070(10) 0.172(15) 0.129(14) 0.053(11) 0.044(10) 0.040(9)
C73 0.035(8) 0.218(20) 0.149(18) 0.102(15) 0.032(10) 0.014(10)
C74 0.046(9) 0.262(23) 0.134(16) 0.086(15) -0.020(9) -0.055(11)
C75 0.063(8) 0.169(14) 0.107(11) 0.032(10) -0.005(8) -0.040(8)
C76 0.050(6) 0.086(8) 0.058(7) 0.022(6) -0.021(6) -0.017(6)
C81 0.080(7) 0.051(6) 0.077(8) 0.020(6) -0.011(6) -0.008(5)
C82 0.107(9) 0.081(8) 0.067(7) 0.039(6) -0.034(7) -0.037(7)
C83 0.120(10) 0.070(9) 0.124(12) 0.062(8) -0.028(9) -0.008(7)
C84 0.130(11) 0.050(7) 0.095(10) 0.012(7) -0.004(9) 0.008(6)
C85 0.116(9) 0.056(7) 0.073(8) 0.011(6) 0.005(7) -0.009(6)
C86 0.051(5) 0.053(6) 0.044(6) 0.005(4) -0.006(5) -0.008(4)

loop_
_atom_site_label
_atom_site_type_symbol
_atom_site_fract_x
_atom_site_fract_y
_atom_site_fract_z
_atom_site_U_iso_or_equiv
_atom_site_thermal_displace_type
_atom_site_occupancy
_atom_site_calc_flag
_atom_site_refinement_flags
_atom_site_disorder_group
Ru Ru 0.85886(5) 0.77576(5) 0.15636(2) 0.0348(3) Uani 1 d . .
Cu1 Cu 1.0000 0.77568(14) 0.2500 0.0699(6) Uani 1 d S .
Cu2 Cu 0.5000 0.5000 0.0000 0.0951(7) Uani 1 d S .
P1 P 0.7280(2) 0.8795(2) 0.12565(6) 0.0430(6) Uani 1 d . .
P2 P 0.9603(2) 0.91503(15) 0.13975(6) 0.0406(6) Uani 1 d . .
P3 P 0.8750(2) 0.6754(2) 0.10597(6) 0.0412(6) Uani 1 d . .
P4 P 0.7403(2) 0.6404(2) 0.16319(7) 0.0466(7) Uani 1 d . .
Cl1 Cl 1.0304(2) 0.70412(14) 0.19124(6) 0.0439(6) Uani 1 d . .
Cl2 Cl 0.8282(2) 0.8422(2) 0.21812(6) 0.0506(6) Uani 1 d . .
Cl3 Cl 0.5142(4) 0.4603(3) 0.05629(11) 0.140(2) Uani 1 d . .
C1 C 0.8358(7) 0.9673(6) 0.1109(3) 0.054(3) Uani 1 d . .
H1A H 0.8451(7) 0.9638(6) 0.0846(3) 0.065 Uiso 1 calc R .
H1B H 0.8190(7) 1.0331(6) 0.1179(3) 0.065 Uiso 1 calc R .
C2 C 0.7561(7) 0.5934(6) 0.1168(2) 0.046(2) Uani 1 d . .
H2A H 0.6868(7) 0.6023(6) 0.1002(2) 0.056 Uiso 1 calc R .
H2B H 0.7791(7) 0.5260(6) 0.1172(2) 0.056 Uiso 1 calc R .
C11 C 0.5654(5) 0.7706(4) 0.0820(2) 0.054(3) Uani 1 d G .
H11A H 0.5614(5) 0.7337(4) 0.1033(2) 0.065 Uiso 1 calc R .
C12 C 0.5016(5) 0.7442(4) 0.0493(2) 0.073(3) Uani 1 d G .
H12A H 0.4548(7) 0.6896(5) 0.0487(3) 0.088 Uiso 1 calc R .
C13 C 0.5076(6) 0.7995(6) 0.0174(2) 0.086(4) Uani 1 d G .
H13A H 0.4649(8) 0.7818(8) -0.0045(2) 0.104 Uiso 1 calc R .
C14 C 0.5775(6) 0.8812(6) 0.01830(14) 0.084(4) Uani 1 d G .
H14A H 0.5815(9) 0.9182(7) -0.0030(2) 0.101 Uiso 1 calc R .
C15 C 0.6413(5) 0.9076(4) 0.0511(2) 0.067(3) Uani 1 d G .
H15A H 0.6880(7) 0.9622(5) 0.0517(3) 0.081 Uiso 1 calc R .
C16 C 0.6353(5) 0.8523(4) 0.08292(14) 0.056(3) Uani 1 d G .
C21 C 0.6737(5) 1.0193(5) 0.1775(2) 0.065(3) Uani 1 d G .
H21A H 0.7529(5) 1.0311(5) 0.1802(2) 0.077 Uiso 1 calc R .
C22 C 0.6001(7) 1.0713(4) 0.1984(2) 0.088(4) Uani 1 d G .
H22A H 0.6301(10) 1.1179(6) 0.2151(2) 0.105 Uiso 1 calc R .
C23 C 0.4818(7) 1.0537(6) 0.1943(2) 0.096(4) Uani 1 d G .
H23A H 0.4326(9) 1.0884(8) 0.2083(3) 0.115 Uiso 1 calc R .
C24 C 0.4371(4) 0.9841(6) 0.1693(2) 0.094(4) Uani 1 d G .
H24A H 0.3579(4) 0.9723(8) 0.1666(3) 0.113 Uiso 1 calc R .
C25 C 0.5106(5) 0.9321(4) 0.1484(2) 0.070(3) Uani 1 d G .
H25A H 0.4807(8) 0.8856(6) 0.1317(3) 0.084 Uiso 1 calc R .
C26 C 0.6290(5) 0.9497(5) 0.1525(2) 0.048(2) Uani 1 d G .
C31 C 1.1553(6) 0.8326(4) 0.1137(2) 0.052(3) Uani 1 d G .
H31A H 1.1417(6) 0.7825(4) 0.1299(2) 0.063 Uiso 1 calc R .
C32 C 1.2502(5) 0.8288(4) 0.0928(2) 0.072(3) Uani 1 d G .
H32A H 1.3000(7) 0.7762(6) 0.0950(3) 0.087 Uiso 1 calc R .
C33 C 1.2705(5) 0.9038(6) 0.0686(2) 0.076(3) Uani 1 d G .
H33A H 1.3339(7) 0.9013(8) 0.0546(3) 0.091 Uiso 1 calc R .
C34 C 1.1959(7) 0.9825(5) 0.0654(2) 0.086(4) Uani 1 d G .
H34A H 1.2095(9) 1.0327(6) 0.0492(3) 0.103 Uiso 1 calc R .
C35 C 1.1011(6) 0.9863(4) 0.0863(2) 0.068(3) Uani 1 d G .
H35A H 1.0512(7) 1.0390(5) 0.0841(3) 0.082 Uiso 1 calc R .
C36 C 1.0808(4) 0.9113(4) 0.1104(2) 0.044(2) Uani 1 d G .
C41 C 0.9917(5) 1.1047(4) 0.1681(2) 0.069(3) Uani 1 d G .
H41A H 0.9377(5) 1.1254(4) 0.1492(2) 0.082 Uiso 1 calc R .
C42 C 1.0507(6) 1.1719(3) 0.1912(2) 0.098(4) Uani 1 d G .
H42A H 1.0362(9) 1.2375(3) 0.1878(3) 0.117 Uiso 1 calc R .
C43 C 1.1314(6) 1.1410(4) 0.2194(2) 0.100(4) Uani 1 d G .
H43A H 1.1709(9) 1.1859(5) 0.2348(3) 0.120 Uiso 1 calc R .
C44 C 1.1530(6) 1.0429(5) 0.2245(2) 0.085(4) Uani 1 d G .
H44A H 1.2070(8) 1.0222(6) 0.2433(2) 0.102 Uiso 1 calc R .
C45 C 1.0940(6) 0.9757(3) 0.2013(2) 0.076(3) Uani 1 d G .
H45A H 1.1084(8) 0.9101(3) 0.2047(3) 0.091 Uiso 1 calc R .
C46 C 1.0133(5) 1.0066(3) 0.17314(15) 0.045(2) Uani 1 d G .
C51 C 0.7769(5) 0.6515(4) 0.0326(2) 0.052(2) Uani 1 d G .
H51A H 0.7369(5) 0.5996(4) 0.0416(2) 0.062 Uiso 1 calc R .
C52 C 0.7645(5) 0.6735(5) -0.00504(15) 0.069(3) Uani 1 d G .
H52A H 0.7161(7) 0.6362(6) -0.0212(2) 0.082 Uiso 1 calc R .
C53 C 0.8243(6) 0.7510(5) -0.01853(11) 0.077(3) Uani 1 d G .
H53A H 0.8159(8) 0.7657(7) -0.04372(12) 0.092 Uiso 1 calc R .
C54 C 0.8965(5) 0.8067(4) 0.0056(2) 0.064(3) Uani 1 d G .
H54A H 0.9365(7) 0.8586(5) -0.0034(2) 0.077 Uiso 1 calc R .
C55 C 0.9090(5) 0.7848(4) 0.0433(2) 0.063(3) Uani 1 d G .
H55A H 0.9573(7) 0.8221(5) 0.0594(2) 0.075 Uiso 1 calc R .
C56 C 0.8492(5) 0.7072(4) 0.05677(11) 0.041(2) Uani 1 d G .
C61 C 1.0181(6) 0.5223(5) 0.1318(2) 0.064(3) Uani 1 d G .
H61A H 0.9699(6) 0.5185(5) 0.1510(2) 0.077 Uiso 1 calc R .
C62 C 1.1083(6) 0.4568(4) 0.1302(2) 0.077(3) Uani 1 d G .
H62A H 1.1205(9) 0.4093(5) 0.1483(3) 0.092 Uiso 1 calc R .
C63 C 1.1803(6) 0.4625(5) 0.1015(2) 0.088(4) Uani 1 d G .
H63A H 1.2407(7) 0.4187(7) 0.1004(3) 0.105 Uiso 1 calc R .
C64 C 1.1621(6) 0.5335(6) 0.0745(2) 0.102(4) Uani 1 d G .
H64A H 1.2103(8) 0.5373(9) 0.0553(3) 0.122 Uiso 1 calc R .
C65 C 1.0718(7) 0.5990(5) 0.0761(2) 0.076(3) Uani 1 d G .
H65A H 1.0596(9) 0.6465(6) 0.0580(2) 0.091 Uiso 1 calc R .
C66 C 0.9998(5) 0.5933(4) 0.1048(2) 0.056(3) Uani 1 d G .
C71 C 0.5525(7) 0.7186(7) 0.1953(3) 0.075(3) Uani 1 d G .
H71A H 0.6072(7) 0.7580(7) 0.2082(3) 0.090 Uiso 1 calc R .
C72 C 0.4366(9) 0.7280(8) 0.2015(3) 0.122(6) Uani 1 d G .
H72A H 0.4142(14) 0.7734(12) 0.2184(5) 0.146 Uiso 1 calc R .
C73 C 0.3541(5) 0.6694(10) 0.1825(4) 0.132(7) Uani 1 d G .
H73A H 0.2765(6) 0.6756(15) 0.1867(5) 0.159 Uiso 1 calc R .
C74 C 0.3876(10) 0.6014(10) 0.1572(4) 0.149(8) Uani 1 d G .
H74A H 0.3322(14) 0.5631(12) 0.1441(5) 0.179 Uiso 1 calc R .
C75 C 0.5055(10) 0.5906(11) 0.1515(4) 0.114(5) Uani 1 d G .
H75A H 0.5279(10) 0.5431(11) 0.1354(4) 0.136 Uiso 1 calc R .
C76 C 0.5885(8) 0.6502(8) 0.1697(3) 0.066(3) Uani 1 d G .
C81 C 0.8179(6) 0.5691(3) 0.2320(2) 0.071(3) Uani 1 d G .
H81A H 0.8209(6) 0.6339(3) 0.2389(2) 0.085 Uiso 1 calc R .
C82 C 0.8485(6) 0.4979(5) 0.25814(14) 0.087(4) Uani 1 d G .
H82A H 0.8720(9) 0.5151(7) 0.28251(15) 0.105 Uiso 1 calc R .
C83 C 0.8441(7) 0.4011(4) 0.2479(2) 0.107(5) Uani 1 d G .
H83A H 0.8646(9) 0.3535(6) 0.2654(3) 0.129 Uiso 1 calc R .
C84 C 0.8089(7) 0.3756(3) 0.2114(2) 0.092(4) Uani 1 d G .
H84A H 0.8059(10) 0.3108(3) 0.2046(3) 0.111 Uiso 1 calc R .
C85 C 0.7783(6) 0.4467(4) 0.18530(15) 0.082(3) Uani 1 d G .
H85A H 0.7548(9) 0.4296(6) 0.1609(2) 0.098 Uiso 1 calc R .
C86 C 0.7828(5) 0.5435(4) 0.19558(15) 0.050(2) Uani 1 d G .
C91 C 0.5348(33) 0.7559(25) -0.1236(10) 0.090(10) Uiso 0.36 d P .
C92 C 0.6464(44) 0.8013(26) -0.1041(12) 0.077(11) Uiso 0.32 d P .
C93 C 0.7023(14) 0.7770(11) -0.1249(5) 0.073(5) Uiso 1 d . .
C94 C 0.7224(12) 0.8008(10) -0.1218(4) 0.056(4) Uiso 0.99 d P .
C95 C 0.5720(52) 0.8140(36) -0.0974(14) 0.136(16) Uiso 0.38 d P .
C96 C 0.4621(50) 0.7782(37) -0.1112(15) 0.113(16) Uiso 0.27 d P .
C97 C 0.5114(41) 0.8624(33) -0.0856(13) 0.077(13) Uiso 0.24 d P .

loop_
_atom_type_symbol
_atom_type_description
_atom_type_scat_dispersion_real
_atom_type_scat_dispersion_imag
_atom_type_scat_source
C C 0.0033 0.0016 'International Tables Vol C Tables 4.2.6.8 and 6.1.1.4'
H H 0.0000 0.0000 'International Tables Vol C Tables 4.2.6.8 and 6.1.1.4'
P P 0.1023 0.0942 'International Tables Vol C Tables 4.2.6.8 and 6.1.1.4'
Cl Cl 0.1484 0.1585 'International Tables Vol C Tables 4.2.6.8 and 6.1.1.4'
Cu Cu 0.3201 1.2651 'International Tables Vol C Tables 4.2.6.8 and 6.1.1.4'
Ru Ru -1.2594 0.8363 'International Tables Vol C Tables 4.2.6.8 and 6.1.1.4'

loop_
_geom_angle_atom_site_label_1
_geom_angle_atom_site_label_2
_geom_angle_atom_site_label_3
_geom_angle
_geom_angle_site_symmetry_1
_geom_angle_site_symmetry_3
_geom_angle_publ_flag
P1 Ru P3 95.16(8) . . ?
P1 Ru P4 100.38(8) . . ?
P3 Ru P4 72.09(8) . . ?
P1 Ru P2 72.01(8) . . ?
P3 Ru P2 102.30(8) . . ?
P4 Ru P2 170.41(8) . . ?
P1 Ru Cl2 93.61(8) . . ?
P3 Ru Cl2 164.69(8) . . ?
P4 Ru Cl2 93.99(8) . . ?
P2 Ru Cl2 92.34(8) . . ?
P1 Ru Cl1 164.71(8) . . ?
P3 Ru Cl1 92.51(7) . . ?
P4 Ru Cl1 94.56(7) . . ?
P2 Ru Cl1 93.45(7) . . ?
Cl2 Ru Cl1 82.03(7) . . ?
Cl2 Cu1 Cl2 134.87(13) 2_755 . ?
Cl2 Cu1 Cl1 85.04(7) 2_755 2_755 ?
Cl2 Cu1 Cl1 113.80(8) . 2_755 ?
Cl2 Cu1 Cl1 113.79(8) 2_755 . ?
Cl2 Cu1 Cl1 85.03(7) . . ?
Cl1 Cu1 Cl1 131.21(13) 2_755 . ?
Cl3 Cu2 Cl3 180.0 3_665 . ?
C26 P1 C16 101.7(3) . . ?
C26 P1 C1 105.8(4) . . ?
C16 P1 C1 104.6(3) . . ?
C26 P1 Ru 119.3(2) . . ?
C16 P1 Ru 126.1(2) . . ?
C1 P1 Ru 96.6(2) . . ?
C46 P2 C36 99.9(3) . . ?
C46 P2 C1 107.6(3) . . ?
C36 P2 C1 106.4(4) . . ?
C46 P2 Ru 123.1(2) . . ?
C36 P2 Ru 123.2(2) . . ?
C1 P2 Ru 94.6(3) . . ?
C56 P3 C66 100.8(3) . . ?
C56 P3 C2 106.9(3) . . ?
C66 P3 C2 103.2(4) . . ?
C56 P3 Ru 127.1(2) . . ?
C66 P3 Ru 120.4(2) . . ?
C2 P3 Ru 95.0(3) . . ?
C86 P4 C2 106.6(4) . . ?
C86 P4 C76 100.6(4) . . ?
C2 P4 C76 109.0(4) . . ?
C86 P4 Ru 121.8(2) . . ?
C2 P4 Ru 94.7(3) . . ?
C76 P4 Ru 122.8(4) . . ?
Cu1 Cl1 Ru 96.42(7) . . ?
Cu1 Cl2 Ru 96.44(8) . . ?
P2 C1 P1 95.4(4) . . ?
P4 C2 P3 96.5(4) . . ?
C12 C11 C16 120.0 . . ?
C13 C12 C11 120.0 . . ?
C12 C13 C14 120.0 . . ?
C15 C14 C13 120.0 . . ?
C16 C15 C14 120.0 . . ?
C15 C16 C11 120.0 . . ?
C15 C16 P1 121.0(4) . . ?
C11 C16 P1 118.8(4) . . ?
C22 C21 C26 120.0 . . ?
C21 C22 C23 120.0 . . ?
C24 C23 C22 120.0 . . ?
C23 C24 C25 120.0 . . ?
C26 C25 C24 120.0 . . ?
C25 C26 C21 120.0 . . ?
C25 C26 P1 120.5(4) . . ?
C21 C26 P1 119.5(4) . . ?
C32 C31 C36 120.0 . . ?
C31 C32 C33 120.0 . . ?
C34 C33 C32 120.0 . . ?
C35 C34 C33 120.0 . . ?
C34 C35 C36 120.0 . . ?
C35 C36 C31 120.0 . . ?
C35 C36 P2 121.6(4) . . ?
C31 C36 P2 118.3(4) . . ?
C42 C41 C46 120.0 . . ?
C41 C42 C43 120.0 . . ?
C44 C43 C42 120.0 . . ?
C45 C44 C43 120.0 . . ?
C44 C45 C46 120.0 . . ?
C45 C46 C41 120.0 . . ?
C45 C46 P2 116.0(3) . . ?
C41 C46 P2 123.1(3) . . ?
C52 C51 C56 120.0 . . ?
C53 C52 C51 120.0 . . ?
C52 C53 C54 120.0 . . ?
C55 C54 C53 120.0 . . ?
C56 C55 C54 120.0 . . ?
C55 C56 C51 120.0 . . ?
C55 C56 P3 118.8(3) . . ?
C51 C56 P3 121.0(3) . . ?
C62 C61 C66 120.0 . . ?
C63 C62 C61 120.0 . . ?
C62 C63 C64 120.0 . . ?
C65 C64 C63 120.0 . . ?
C64 C65 C66 120.0 . . ?
C65 C66 C61 120.0 . . ?
C65 C66 P3 120.5(4) . . ?
C61 C66 P3 119.4(4) . . ?
C72 C71 C76 121.0(5) . . ?
C71 C72 C73 120.0 . . ?
C74 C73 C72 120.0 . . ?
C73 C74 C75 120.0(7) . . ?
C74 C75 C76 120.6(14) . . ?
C75 C76 C71 118.4(10) . . ?
C75 C76 P4 122.5(11) . . ?
C71 C76 P4 119.0(7) . . ?
C82 C81 C86 120.0 . . ?
C81 C82 C83 120.0 . . ?
C84 C83 C82 120.0 . . ?
C83 C84 C85 120.0 . . ?
C84 C85 C86 120.0 . . ?
C85 C86 C81 120.0 . . ?
C85 C86 P4 122.4(4) . . ?
C81 C86 P4 117.6(4) . . ?
C96 C91 C95 74.2(44) . . ?
C96 C91 C92 111.0(46) . . ?
C95 C91 C92 36.8(27) . . ?
C96 C91 C93 143.8(44) . . ?
C95 C91 C93 69.9(33) . . ?
C92 C91 C93 33.4(22) . . ?
C95 C92 C93 149.0(59) . . ?
C95 C92 C94 158.4(57) . . ?
C93 C92 C94 21.3(16) . . ?
C95 C92 C91 56.0(41) . . ?
C93 C92 C91 94.8(33) . . ?
C94 C92 C91 113.4(38) . . ?
C95 C92 C97 16.3(39) . . ?
C93 C92 C97 156.4(33) . . ?
C94 C92 C97 152.1(31) . . ?
C91 C92 C97 70.6(30) . . ?
C92 C93 C95 14.2(27) . . ?
C92 C93 C91 51.8(26) . . ?
C95 C93 C91 38.4(16) . . ?
C92 C95 C97 149.7(71) . . ?
C92 C95 C91 87.1(55) . . ?
C97 C95 C91 119.1(60) . . ?
C92 C95 C96 131.9(66) . . ?
C97 C95 C96 76.1(50) . . ?
C91 C95 C96 44.7(28) . . ?
C92 C95 C93 16.7(34) . . ?
C97 C95 C93 157.0(49) . . ?
C91 C95 C93 71.7(34) . . ?
C96 C95 C93 116.3(42) . . ?
C91 C96 C95 61.1(39) . . ?
C91 C96 C97 102.1(49) . . ?
C95 C96 C97 42.3(28) . . ?
C95 C97 C96 61.6(42) . . ?
C95 C97 C92 14.0(33) . . ?
C96 C97 C92 74.8(33) . . ?

loop_
_geom_bond_atom_site_label_1
_geom_bond_atom_site_label_2
_geom_bond_distance
_geom_bond_site_symmetry_2
_geom_bond_publ_flag
Ru P1 2.303(2) . ?
Ru P3 2.312(2) . ?
Ru P4 2.351(2) . ?
Ru P2 2.363(2) . ?
Ru Cl2 2.469(2) . ?
Ru Cl1 2.470(2) . ?
Cu1 Cl2 2.398(2) 2_755 ?
Cu1 Cl2 2.398(2) . ?
Cu1 Cl1 2.398(2) 2_755 ?
Cu1 Cl1 2.398(2) . ?
Cu2 Cl3 2.101(4) 3_665 ?
Cu2 Cl3 2.101(4) . ?
P1 C26 1.845(5) . ?
P1 C16 1.842(5) . ?
P1 C1 1.856(9) . ?
P2 C46 1.820(4) . ?
P2 C36 1.828(6) . ?
P2 C1 1.853(8) . ?
P3 C56 1.832(5) . ?
P3 C66 1.844(5) . ?
P3 C2 1.856(8) . ?
P4 C86 1.820(5) . ?
P4 C2 1.822(9) . ?
P4 C76 1.803(11) . ?
C11 C12 1.39 . ?
C11 C16 1.39 . ?
C12 C13 1.39 . ?
C13 C14 1.39 . ?
C14 C15 1.39 . ?
C15 C16 1.39 . ?
C21 C22 1.39 . ?
C21 C26 1.39 . ?
C22 C23 1.39 . ?
C23 C24 1.39 . ?
C24 C25 1.39 . ?
C25 C26 1.39 . ?
C31 C32 1.39 . ?
C31 C36 1.39 . ?
C32 C33 1.39 . ?
C33 C34 1.39 . ?
C34 C35 1.39 . ?
C35 C36 1.39 . ?
C41 C42 1.39 . ?
C41 C46 1.39 . ?
C42 C43 1.39 . ?
C43 C44 1.39 . ?
C44 C45 1.39 . ?
C45 C46 1.39 . ?
C51 C52 1.39 . ?
C51 C56 1.39 . ?
C52 C53 1.39 . ?
C53 C54 1.39 . ?
C54 C55 1.39 . ?
C55 C56 1.39 . ?
C61 C62 1.39 . ?
C61 C66 1.39 . ?
C62 C63 1.39 . ?
C63 C64 1.39 . ?
C64 C65 1.39 . ?
C65 C66 1.39 . ?
C71 C72 1.39 . ?
C71 C76 1.412(13) . ?
C72 C73 1.39 . ?
C73 C74 1.39 . ?
C74 C75 1.41(2) . ?
C75 C76 1.390(15) . ?
C81 C82 1.39 . ?
C81 C86 1.39 . ?
C82 C83 1.39 . ?
C83 C84 1.39 . ?
C84 C85 1.39 . ?
C85 C86 1.39 . ?
C91 C96 1.04(5) . ?
C91 C95 1.29(5) . ?
C91 C92 1.55(5) . ?
C91 C93 1.97(4) . ?
C92 C95 0.93(5) . ?
C92 C93 1.09(5) . ?
C92 C94 1.14(6) . ?
C92 C97 1.95(7) . ?
C93 C95 1.95(6) . ?
C95 C97 1.09(6) . ?
C95 C96 1.42(7) . ?
C96 C97 1.56(7) . ?
